data_4321483
loop_
_publ_author_name
'Rico E. Del Sesto'
'Atta M. Arif'
'Joel S. Miller'

_publ_section_title
;
 Copper(II) Benzoate Nitroxide Dimers and Chains: Structure and Magnetic
 Studies
;
_journal_name_full 'Inorganic Chemistry'
_journal_page_first 4894
_journal_page_last 4902
_journal_paper_doi 10.1021/ic0007106
_journal_volume 39
_journal_year 2000
_chemical_formula_sum 'C24 H18 Br2 Cu N2 O4'
_chemical_formula_weight 621.76
_chemical_name_systematic
;

 ?

;
_space_group_IT_number 2
_symmetry_cell_setting triclinic
_symmetry_space_group_name_Hall '-P 1'
_symmetry_space_group_name_H-M 'P -1'
_atom_sites_solution_hydrogens geom
_atom_sites_solution_primary direct
_atom_sites_solution_secondary difmap
_audit_creation_method SHELXL-97
_cell_angle_alpha 94.1200(19)
_cell_angle_beta 99.512(2)
_cell_angle_gamma 99.944(2)
_cell_formula_units_Z 1
_cell_length_a 5.9662(2)
_cell_length_b 8.1860(3)
_cell_length_c 12.8681(5)
_cell_measurement_temperature 200(1)
_cell_volume 607.25(4)
_computing_cell_refinement Denzo
_computing_data_collection 'Nonius Collect'
_computing_data_reduction Denzo
_computing_molecular_graphics 'WIngx, Oretp3'
_computing_structure_refinement 'SHELXL-97 (Sheldrick, 1997)'
_computing_structure_solution SIR97
_diffrn_ambient_temperature 200(1)
_diffrn_measured_fraction_theta_full 0.976
_diffrn_measured_fraction_theta_max 0.976
_diffrn_measurement_device_type 'Nonius Kappaccd'
_diffrn_measurement_method 'Phi plus Omega scan'
_diffrn_radiation_monochromator graphite
_diffrn_radiation_source 'fine-focus sealed tube'
_diffrn_radiation_type MoK\a
_diffrn_radiation_wavelength 0.71073
_diffrn_reflns_av_R_equivalents 0.0000
_diffrn_reflns_av_sigmaI/netI 0.0326
_diffrn_reflns_limit_h_max 7
_diffrn_reflns_limit_h_min 0
_diffrn_reflns_limit_k_max 9
_diffrn_reflns_limit_k_min -9
_diffrn_reflns_limit_l_max 14
_diffrn_reflns_limit_l_min -15
_diffrn_reflns_number 2024
_diffrn_reflns_theta_full 24.73
_diffrn_reflns_theta_max 24.73
_diffrn_reflns_theta_min 3.53
_exptl_absorpt_coefficient_mu 4.222
_exptl_absorpt_correction_type Scalepack
_exptl_crystal_colour purple
_exptl_crystal_density_diffrn 1.700
_exptl_crystal_density_method 'not measured'
_exptl_crystal_description 'flat sheet'
_exptl_crystal_F_000 307
_exptl_crystal_size_max 0.15
_exptl_crystal_size_mid 0.08
_exptl_crystal_size_min 0.06
_refine_diff_density_max 1.971
_refine_diff_density_min -2.484
_refine_diff_density_rms 0.220
_refine_ls_extinction_coef 0.074(16)
_refine_ls_extinction_expression Fc^*^=kFc[1+0.001xFc^2^\l^3^/sin(2\q)]^-1/4^
_refine_ls_extinction_method SHELXL
_refine_ls_goodness_of_fit_ref 1.135
_refine_ls_hydrogen_treatment mixed
_refine_ls_matrix_type full
_refine_ls_number_parameters 152
_refine_ls_number_reflns 2024
_refine_ls_number_restraints 0
_refine_ls_restrained_S_all 1.135
_refine_ls_R_factor_all 0.0805
_refine_ls_R_factor_gt 0.0770
_refine_ls_shift/su_max 0.001
_refine_ls_shift/su_mean 0.000
_refine_ls_structure_factor_coef Fsqd
_refine_ls_weighting_details 'calc w=1/[\s^2^(Fo^2^)+(0.1453P)^2^+4.8470P] where P=(Fo^2^+2Fc^2^)/3'
_refine_ls_weighting_scheme calc
_refine_ls_wR_factor_gt 0.2413
_refine_ls_wR_factor_ref 0.2461
_reflns_number_gt 1909
_reflns_number_total 2024
_reflns_threshold_expression >2sigma(I)
_cod_data_source_file ic0007106_3.cif
_cod_data_source_block shelxl
_cod_database_code 4321483

loop_
_symmetry_equiv_pos_as_xyz
'x, y, z'
'-x, -y, -z'

loop_
_atom_site_label
_atom_site_type_symbol
_atom_site_fract_x
_atom_site_fract_y
_atom_site_fract_z
_atom_site_U_iso_or_equiv
_atom_site_adp_type
_atom_site_occupancy
_atom_site_symmetry_multiplicity
_atom_site_calc_flag
_atom_site_refinement_flags
_atom_site_disorder_assembly
_atom_site_disorder_group
Br Br 0.29017(16) -0.69662(11) -0.62044(6) 0.0444(6) Uani 1 1 d . . .
Cu Cu 0.0000 -1.0000 0.0000 0.0432(6) Uani 1 2 d S . .
O2 O -0.1466(13) -0.8366(10) -0.1496(6) 0.0547(18) Uani 1 1 d . . .
O1 O 0.1226(13) -0.9969(9) -0.1331(6) 0.0513(17) Uani 1 1 d . . .
N N 0.2416(14) -0.8009(10) 0.0649(7) 0.0463(19) Uani 1 1 d . . .
C1 C 0.0029(17) -0.8973(12) -0.1859(8) 0.047(2) Uani 1 1 d . . .
C2 C 0.0695(18) -0.8567(13) -0.2883(8) 0.045(2) Uani 1 1 d . . .
C3 C -0.0600(19) -0.7608(14) -0.3526(9) 0.051(2) Uani 1 1 d . . .
H3 H -0.1889 -0.7254 -0.3297 0.061 Uiso 1 1 calc R . .
C4 C -0.005(2) -0.7181(15) -0.4462(10) 0.057(3) Uani 1 1 d . . .
H4 H -0.0938 -0.6535 -0.4886 0.069 Uiso 1 1 calc R . .
C5 C 0.190(2) -0.7714(15) -0.4806(10) 0.060(3) Uani 1 1 d . . .
C6 C 0.312(2) -0.8651(15) -0.4194(10) 0.058(3) Uani 1 1 d . . .
H6 H 0.4400 -0.9016 -0.4423 0.070 Uiso 1 1 calc R . .
C7 C 0.2536(19) -0.9091(14) -0.3241(9) 0.051(2) Uani 1 1 d . . .
H7 H 0.3412 -0.9760 -0.2829 0.061 Uiso 1 1 calc R . .
C8 C 0.4543(17) -0.8211(13) 0.1064(8) 0.048(2) Uani 1 1 d . . .
H8 H 0.4912 -0.9294 0.1011 0.058 Uiso 1 1 calc R . .
C9 C 0.620(2) -0.6896(15) 0.1564(10) 0.058(3) Uani 1 1 d . . .
H9 H 0.7701 -0.7082 0.1849 0.070 Uiso 1 1 calc R . .
C10 C 0.575(2) -0.5367(15) 0.1655(11) 0.066(3) Uani 1 1 d . . .
H10 H 0.6896 -0.4458 0.2012 0.079 Uiso 1 1 calc R . .
C11 C 0.351(2) -0.5127(14) 0.1202(10) 0.060(3) Uani 1 1 d . . .
H11 H 0.3124 -0.4046 0.1233 0.072 Uiso 1 1 calc R . .
C12 C 0.195(2) -0.6447(14) 0.0734(9) 0.054(2) Uani 1 1 d . . .
H12 H 0.0444 -0.6289 0.0446 0.064 Uiso 1 1 calc R . .

loop_
_atom_site_aniso_label
_atom_site_aniso_U_11
_atom_site_aniso_U_22
_atom_site_aniso_U_33
_atom_site_aniso_U_23
_atom_site_aniso_U_13
_atom_site_aniso_U_12
Br 0.0608(8) 0.0467(7) 0.0216(6) 0.0052(4) 0.0143(4) -0.0084(5)
Cu 0.0460(10) 0.0410(10) 0.0418(10) 0.0054(7) 0.0066(7) 0.0069(7)
O2 0.055(4) 0.058(4) 0.059(5) 0.008(3) 0.020(3) 0.022(4)
O1 0.059(4) 0.045(4) 0.050(4) 0.006(3) 0.011(3) 0.010(3)
N 0.050(5) 0.041(4) 0.046(5) 0.002(3) 0.008(4) 0.006(4)
C1 0.044(5) 0.043(5) 0.049(6) 0.005(4) -0.003(4) 0.003(4)
C2 0.049(5) 0.045(5) 0.041(5) 0.003(4) 0.008(4) 0.005(4)
C3 0.051(5) 0.052(6) 0.052(6) 0.010(5) 0.010(5) 0.011(5)
C4 0.058(6) 0.060(7) 0.056(7) 0.016(5) 0.011(5) 0.011(5)
C5 0.068(7) 0.057(7) 0.047(6) 0.003(5) 0.010(5) -0.006(5)
C6 0.056(6) 0.064(7) 0.056(7) 0.005(5) 0.012(5) 0.010(5)
C7 0.053(6) 0.054(6) 0.046(6) 0.007(5) 0.011(5) 0.010(5)
C8 0.045(5) 0.051(6) 0.046(5) 0.007(4) 0.004(4) 0.007(4)
C9 0.053(6) 0.058(7) 0.060(7) 0.006(5) 0.008(5) 0.003(5)
C10 0.064(7) 0.046(6) 0.078(9) -0.005(6) 0.009(6) -0.007(5)
C11 0.077(8) 0.041(6) 0.061(7) -0.001(5) 0.014(6) 0.012(5)
C12 0.061(6) 0.053(6) 0.050(6) 0.008(5) 0.014(5) 0.015(5)

loop_
_atom_type_symbol
_atom_type_description
_atom_type_scat_dispersion_real
_atom_type_scat_dispersion_imag
_atom_type_scat_source
C C 0.0033 0.0016 'International Tables Vol C Tables 4.2.6.8 and 6.1.1.4'
H H 0.0000 0.0000 'International Tables Vol C Tables 4.2.6.8 and 6.1.1.4'
N N 0.0061 0.0033 'International Tables Vol C Tables 4.2.6.8 and 6.1.1.4'
O O 0.0106 0.0060 'International Tables Vol C Tables 4.2.6.8 and 6.1.1.4'
Cu Cu 0.3201 1.2651 'International Tables Vol C Tables 4.2.6.8 and 6.1.1.4'
Br Br -0.2901 2.4595 'International Tables Vol C Tables 4.2.6.8 and 6.1.1.4'

loop_
_geom_angle_atom_site_label_1
_geom_angle_atom_site_label_2
_geom_angle_atom_site_label_3
_geom_angle
_geom_angle_site_symmetry_1
_geom_angle_site_symmetry_3
_geom_angle_publ_flag
O1 Cu O1 180.0(4) . 2_535 ?
O1 Cu N 90.6(3) . . ?
O1 Cu N 89.4(3) 2_535 . ?
O1 Cu N 89.4(3) . 2_535 ?
O1 Cu N 90.6(3) 2_535 2_535 ?
N Cu N 180.000(1) . 2_535 ?
C1 O1 Cu 102.0(6) . . ?
C8 N C12 117.6(9) . . ?
C8 N Cu 119.8(7) . . ?
C12 N Cu 122.5(7) . . ?
O2 C1 O1 122.0(10) . . ?
O2 C1 C2 122.3(9) . . ?
O1 C1 C2 115.7(9) . . ?
C7 C2 C3 118.2(10) . . ?
C7 C2 C1 122.7(9) . . ?
C3 C2 C1 119.1(9) . . ?
C4 C3 C2 121.5(10) . . ?
C3 C4 C5 119.2(11) . . ?
C6 C5 C4 119.1(11) . . ?
C6 C5 Br 120.8(9) . . ?
C4 C5 Br 120.0(9) . . ?
C5 C6 C7 121.4(11) . . ?
C2 C7 C6 120.6(10) . . ?
N C8 C9 121.6(10) . . ?
C10 C9 C8 121.0(11) . . ?
C9 C10 C11 118.1(11) . . ?
C12 C11 C10 118.5(10) . . ?
C11 C12 N 123.2(11) . . ?

loop_
_geom_bond_atom_site_label_1
_geom_bond_atom_site_label_2
_geom_bond_distance
_geom_bond_site_symmetry_2
_geom_bond_publ_flag
Br C5 2.088(12) . ?
Cu O1 1.970(8) . ?
Cu O1 1.970(8) 2_535 ?
Cu N 2.007(8) . ?
Cu N 2.007(8) 2_535 ?
O2 C1 1.232(13) . ?
O1 C1 1.325(12) . ?
N C8 1.336(13) . ?
N C12 1.354(13) . ?
C1 C2 1.482(15) . ?
C2 C7 1.380(16) . ?
C2 C3 1.410(15) . ?
C3 C4 1.355(16) . ?
C4 C5 1.432(18) . ?
C5 C6 1.352(18) . ?
C6 C7 1.383(16) . ?
C8 C9 1.370(16) . ?
C9 C10 1.326(17) . ?
C10 C11 1.423(18) . ?
C11 C12 1.329(17) . ?
